data_7127498
loop_
_publ_author_name
'Kumar, Krishna'
'Singh, Bhuvnesh'
'Singh, Ravi P.'

_publ_section_title
;
 A silver-catalyzed stereoselective domino cycloisomerization-vinylogous
 aldol reaction of <i>ortho</i>-alkynylbenzaldehydes with 3-alkylidene
 oxindoles: an entry to functionalized isochromenes.
;
_journal_issue 96
_journal_name_full 'Chemical communications (Cambridge, England)'
_journal_page_first 15153
_journal_page_last 15156
_journal_paper_doi 10.1039/d0cc06273a
_journal_volume 56
_journal_year 2020
_chemical_formula_moiety 'C38 H35 N O5'
_chemical_formula_sum 'C38 H35 N O5'
_chemical_formula_weight 585.67
_space_group_crystal_system triclinic
_space_group_IT_number 2
_space_group_name_Hall '-P 1'
_space_group_name_H-M_alt 'P -1'
_atom_sites_solution_hydrogens geom
_audit_creation_method SHELXL-2014/7
_audit_update_record
;
2020-09-16 deposited with the CCDC.	2020-11-06 downloaded from the CCDC.
;
_cell_angle_alpha 89.428(2)
_cell_angle_beta 77.020(2)
_cell_angle_gamma 75.639(2)
_cell_formula_units_Z 2
_cell_length_a 10.5434(7)
_cell_length_b 12.2090(8)
_cell_length_c 12.9764(9)
_cell_measurement_reflns_used 9392
_cell_measurement_temperature 302(2)
_cell_measurement_theta_max 24.60
_cell_measurement_theta_min 2.30
_cell_volume 1574.99(18)
_computing_cell_refinement 'Bruker SAINT'
_computing_data_collection 'Bruker APEX2'
_computing_data_reduction 'Bruker SAINT'
_computing_molecular_graphics 'Bruker SHELXTL'
_computing_publication_material 'Bruker SHELXTL'
_computing_structure_refinement 'SHELXL-2014/7 (Sheldrick, 2014)'
_computing_structure_solution 'SHELXS-97 (Sheldrick 2008)'
_diffrn_ambient_temperature 302(2)
_diffrn_measured_fraction_theta_full 0.998
_diffrn_measured_fraction_theta_max 0.996
_diffrn_measurement_device_type 'Bruker APEX-II CCD'
_diffrn_measurement_method '\f and \w scans'
_diffrn_radiation_type MoK\a
_diffrn_radiation_wavelength 0.71073
_diffrn_reflns_av_R_equivalents 0.0594
_diffrn_reflns_av_unetI/netI 0.0374
_diffrn_reflns_Laue_measured_fraction_full 0.998
_diffrn_reflns_Laue_measured_fraction_max 0.996
_diffrn_reflns_limit_h_max 14
_diffrn_reflns_limit_h_min -14
_diffrn_reflns_limit_k_max 16
_diffrn_reflns_limit_k_min -16
_diffrn_reflns_limit_l_max 17
_diffrn_reflns_limit_l_min -17
_diffrn_reflns_number 64865
_diffrn_reflns_point_group_measured_fraction_full 0.998
_diffrn_reflns_point_group_measured_fraction_max 0.996
_diffrn_reflns_theta_full 25.242
_diffrn_reflns_theta_max 28.387
_diffrn_reflns_theta_min 1.724
_exptl_absorpt_coefficient_mu 0.081
_exptl_absorpt_correction_type none
_exptl_crystal_colour white
_exptl_crystal_density_diffrn 1.235
_exptl_crystal_density_method 'not measured'
_exptl_crystal_description block
_exptl_crystal_F_000 620
_exptl_crystal_size_max 0.25
_exptl_crystal_size_mid 0.18
_exptl_crystal_size_min 0.16
_exptl_transmission_factor_max 0.987
_exptl_transmission_factor_min 0.983
_refine_diff_density_max 0.359
_refine_diff_density_min -0.275
_refine_diff_density_rms 0.071
_refine_ls_extinction_method none
_refine_ls_goodness_of_fit_ref 0.924
_refine_ls_hydrogen_treatment constr
_refine_ls_matrix_type full
_refine_ls_number_parameters 400
_refine_ls_number_reflns 7882
_refine_ls_number_restraints 0
_refine_ls_restrained_S_all 0.924
_refine_ls_R_factor_all 0.1151
_refine_ls_R_factor_gt 0.0626
_refine_ls_shift/su_max 0.015
_refine_ls_shift/su_mean 0.001
_refine_ls_structure_factor_coef Fsqd
_refine_ls_weighting_details 'w=1/[\s^2^(Fo^2^)+(0.1000P)^2^+0.5115P] where P=(Fo^2^+2Fc^2^)/3'
_refine_ls_weighting_scheme calc
_refine_ls_wR_factor_gt 0.1645
_refine_ls_wR_factor_ref 0.2020
_reflns_Friedel_coverage 0.000
_reflns_number_gt 4522
_reflns_number_total 7910
_reflns_threshold_expression 'I > 2\s(I)'
_cod_data_source_file d0cc06273a2.cif
_cod_data_source_block KK01_0m_a
_cod_database_code 7127498
_shelx_shelxl_version_number 2014/7
_shelx_space_group_comment
;
The symmetry employed for this shelxl refinement is uniquely defined
by the following loop, which should always be used as a source of
symmetry information in preference to the above space-group names.
They are only intended as comments.
;

loop_
_space_group_symop_operation_xyz
'x, y, z'
'-x, -y, -z'

loop_
_atom_site_label
_atom_site_type_symbol
_atom_site_fract_x
_atom_site_fract_y
_atom_site_fract_z
_atom_site_U_iso_or_equiv
_atom_site_adp_type
_atom_site_occupancy
_atom_site_site_symmetry_order
_atom_site_calc_flag
_atom_site_refinement_flags_posn
_atom_site_refinement_flags_adp
_atom_site_refinement_flags_occupancy
_atom_site_disorder_assembly
_atom_site_disorder_group
O3 O 0.50994(15) 0.32617(11) 0.35195(11) 0.0570(4) Uani 1 1 d . . . . .
O2 O 0.34997(19) 0.13215(18) 0.60934(13) 0.0865(6) Uani 1 1 d . . . . .
O4 O 0.14980(18) 0.15245(18) 0.77531(14) 0.0850(6) Uani 1 1 d . . . . .
O1 O 0.75911(19) 0.36679(17) 0.12917(13) 0.0829(5) Uani 1 1 d . . . . .
N1 N 0.33949(18) 0.19560(16) 0.78029(13) 0.0599(5) Uani 1 1 d . . . . .
O5 O 0.2132(2) 0.1409(2) 0.92906(14) 0.0983(7) Uani 1 1 d . . . . .
C5 C 0.5186(2) 0.27651(17) 0.74793(15) 0.0517(5) Uani 1 1 d . . . . .
C21 C 0.5709(2) 0.16223(17) 0.45571(15) 0.0518(5) Uani 1 1 d . . . . .
H21A H 0.5445 0.0944 0.4811 0.062 Uiso 1 1 calc R U . . .
H21B H 0.6560 0.1390 0.4042 0.062 Uiso 1 1 calc R U . . .
C22 C 0.4652(2) 0.23152(17) 0.40154(15) 0.0540(5) Uani 1 1 d . . . . .
H22 H 0.3832 0.2620 0.4563 0.065 Uiso 1 1 calc R U . . .
C7 C 0.5098(2) 0.23163(17) 0.64607(15) 0.0531(5) Uani 1 1 d . . . . .
C16 C 0.7009(2) 0.28352(18) 0.52235(15) 0.0529(5) Uani 1 1 d . . . . .
C14 C 0.5900(2) 0.22650(16) 0.54740(14) 0.0493(4) Uani 1 1 d . . . . .
C1 C 0.4180(2) 0.25071(18) 0.82686(16) 0.0561(5) Uani 1 1 d . . . . .
C6 C 0.6060(2) 0.33200(19) 0.77758(17) 0.0626(5) Uani 1 1 d . . . . .
H6 H 0.6747 0.3495 0.7268 0.075 Uiso 1 1 calc R U . . .
C33 C 0.9511(3) 0.4374(2) 0.15043(19) 0.0692(6) Uani 1 1 d . . . . .
C30 C 0.5978(2) 0.30234(18) 0.25450(16) 0.0554(5) Uani 1 1 d . . . . .
C23 C 0.4315(2) 0.15886(18) 0.32418(17) 0.0571(5) Uani 1 1 d . . . . .
C8 C 0.3931(2) 0.1794(2) 0.66977(16) 0.0620(6) Uani 1 1 d . . . . .
C28 C 0.5047(2) 0.14864(18) 0.21907(16) 0.0586(5) Uani 1 1 d . . . . .
C9 C 0.2281(2) 0.1595(2) 0.83710(18) 0.0655(6) Uani 1 1 d . . . . .
C29 C 0.5997(2) 0.21781(18) 0.19039(16) 0.0595(5) Uani 1 1 d . . . . .
H29 H 0.6628 0.2027 0.1261 0.071 Uiso 1 1 calc R U . . .
C3 C 0.4891(3) 0.3353(2) 0.95949(18) 0.0733(7) Uani 1 1 d . . . . .
H3 H 0.4796 0.3563 1.0301 0.088 Uiso 1 1 calc R U . . .
C17 C 0.8305(2) 0.2222(2) 0.48080(19) 0.0719(6) Uani 1 1 d . . . . .
H17 H 0.8496 0.1438 0.4723 0.086 Uiso 1 1 calc R U . . .
C15 C 0.6759(3) 0.4001(2) 0.53222(19) 0.0702(6) Uani 1 1 d . . . . .
H15 H 0.5888 0.4434 0.5593 0.084 Uiso 1 1 calc R U . . .
C2 C 0.4018(3) 0.2789(2) 0.93292(17) 0.0686(6) Uani 1 1 d . . . . .
H2 H 0.3345 0.2605 0.9844 0.082 Uiso 1 1 calc R U . . .
C4 C 0.5898(3) 0.3610(2) 0.88354(19) 0.0711(6) Uani 1 1 d . . . . .
H4 H 0.6479 0.3985 0.9035 0.085 Uiso 1 1 calc R U . . .
C34 C 1.0460(3) 0.3363(2) 0.1464(2) 0.0829(8) Uani 1 1 d . . . . .
H34 H 1.0359 0.2724 0.1140 0.099 Uiso 1 1 calc R U . . .
C31 C 0.6810(3) 0.3852(2) 0.23382(18) 0.0674(6) Uani 1 1 d . . . . .
H31A H 0.6234 0.4616 0.2437 0.081 Uiso 1 1 calc R U . . .
H31B H 0.7393 0.3766 0.2831 0.081 Uiso 1 1 calc R U . . .
C24 C 0.3364(3) 0.0981(2) 0.3560(2) 0.0777(7) Uani 1 1 d . . . . .
H24 H 0.2874 0.1054 0.4258 0.093 Uiso 1 1 calc R U . . .
C27 C 0.4795(3) 0.0761(2) 0.1484(2) 0.0762(7) Uani 1 1 d . . . . .
H27 H 0.5272 0.0685 0.0781 0.091 Uiso 1 1 calc R U . . .
C13 C 0.0342(3) 0.1027(3) 0.8062(2) 0.0839(8) Uani 1 1 d . . . . .
C18 C 0.9328(3) 0.2768(3) 0.4515(2) 0.0975(10) Uani 1 1 d . . . . .
H18 H 1.0203 0.2346 0.4236 0.117 Uiso 1 1 calc R U . . .
C20 C 0.7796(4) 0.4523(3) 0.5021(2) 0.0944(10) Uani 1 1 d . . . . .
H20 H 0.7620 0.5307 0.5088 0.113 Uiso 1 1 calc R U . . .
C19 C 0.9073(4) 0.3898(4) 0.4627(3) 0.1041(11) Uani 1 1 d . . . . .
H19 H 0.9770 0.4253 0.4435 0.125 Uiso 1 1 calc R U . . .
C38 C 0.9706(4) 0.5294(2) 0.1993(3) 0.0975(10) Uani 1 1 d . . . . .
H38 H 0.9078 0.5989 0.2044 0.117 Uiso 1 1 calc R U . . .
C26 C 0.3849(4) 0.0158(2) 0.1813(3) 0.0907(9) Uani 1 1 d . . . . .
H26 H 0.3691 -0.0325 0.1333 0.109 Uiso 1 1 calc R U . . .
C35 C 1.1558(3) 0.3283(3) 0.1895(2) 0.0995(10) Uani 1 1 d . . . . .
H35 H 1.2181 0.2589 0.1871 0.119 Uiso 1 1 calc R U . . .
C32 C 0.8343(3) 0.4488(3) 0.0991(2) 0.0924(9) Uani 1 1 d . . . . .
H32A H 0.7745 0.5237 0.1171 0.111 Uiso 1 1 calc R U . . .
H32B H 0.8679 0.4423 0.0228 0.111 Uiso 1 1 calc R U . . .
C37 C 1.0830(5) 0.5197(4) 0.2410(3) 0.1187(13) Uani 1 1 d . . . . .
H37 H 1.0954 0.5827 0.2732 0.142 Uiso 1 1 calc R U . . .
C25 C 0.3140(3) 0.0262(3) 0.2838(3) 0.0923(9) Uani 1 1 d . . . . .
H25 H 0.2503 -0.0151 0.3055 0.111 Uiso 1 1 calc R U . . .
C36 C 1.1736(4) 0.4203(4) 0.2351(3) 0.1109(12) Uani 1 1 d . . . . .
H36 H 1.2491 0.4146 0.2626 0.133 Uiso 1 1 calc R U . . .
C12 C -0.0695(3) 0.1752(3) 0.8945(3) 0.1190(13) Uani 1 1 d . . . . .
H12A H -0.0363 0.1686 0.9579 0.178 Uiso 1 1 calc R U . . .
H12B H -0.1510 0.1505 0.9064 0.178 Uiso 1 1 calc R U . . .
H12C H -0.0873 0.2528 0.8753 0.178 Uiso 1 1 calc R U . . .
C11 C -0.0166(4) 0.1152(5) 0.7061(4) 0.1533(18) Uani 1 1 d . . . . .
H11A H -0.0204 0.1903 0.6820 0.230 Uiso 1 1 calc R U . . .
H11B H -0.1049 0.1023 0.7198 0.230 Uiso 1 1 calc R U . . .
H11C H 0.0431 0.0610 0.6526 0.230 Uiso 1 1 calc R U . . .
C10 C 0.0802(4) -0.0162(3) 0.8334(4) 0.1416(17) Uani 1 1 d . . . . .
H10A H 0.1517 -0.0561 0.7768 0.212 Uiso 1 1 calc R U . . .
H10B H 0.0067 -0.0514 0.8438 0.212 Uiso 1 1 calc R U . . .
H10C H 0.1121 -0.0182 0.8973 0.212 Uiso 1 1 calc R U . . .

loop_
_atom_site_aniso_label
_atom_site_aniso_U_11
_atom_site_aniso_U_22
_atom_site_aniso_U_33
_atom_site_aniso_U_23
_atom_site_aniso_U_13
_atom_site_aniso_U_12
O3 0.0607(9) 0.0596(8) 0.0471(7) -0.0019(6) -0.0064(6) -0.0132(7)
O2 0.0891(13) 0.1354(16) 0.0525(9) -0.0064(9) -0.0069(9) -0.0686(12)
O4 0.0657(11) 0.1362(16) 0.0660(11) 0.0246(10) -0.0147(9) -0.0503(11)
O1 0.0852(13) 0.1162(14) 0.0558(10) 0.0147(9) -0.0092(9) -0.0474(11)
N1 0.0537(10) 0.0854(12) 0.0414(9) 0.0072(8) -0.0062(7) -0.0232(9)
O5 0.0907(14) 0.1550(19) 0.0542(10) 0.0208(11) -0.0031(9) -0.0532(14)
C5 0.0508(11) 0.0640(11) 0.0396(9) 0.0003(8) -0.0120(8) -0.0117(9)
C21 0.0545(11) 0.0622(11) 0.0401(9) 0.0008(8) -0.0099(8) -0.0184(9)
C22 0.0487(11) 0.0683(12) 0.0436(10) -0.0028(9) -0.0061(8) -0.0158(9)
C7 0.0523(11) 0.0670(12) 0.0415(10) 0.0014(8) -0.0095(8) -0.0191(9)
C16 0.0536(11) 0.0698(12) 0.0372(9) -0.0002(8) -0.0081(8) -0.0211(10)
C14 0.0500(11) 0.0576(11) 0.0404(9) 0.0020(8) -0.0096(8) -0.0143(9)
C1 0.0534(12) 0.0694(12) 0.0432(10) 0.0028(9) -0.0121(9) -0.0102(10)
C6 0.0611(13) 0.0783(14) 0.0508(11) -0.0025(10) -0.0156(10) -0.0193(11)
C33 0.0746(16) 0.0723(14) 0.0611(13) 0.0223(11) -0.0062(12) -0.0284(12)
C30 0.0525(11) 0.0653(12) 0.0456(10) 0.0077(9) -0.0120(9) -0.0093(9)
C23 0.0519(12) 0.0671(12) 0.0564(12) 0.0028(9) -0.0211(10) -0.0145(10)
C8 0.0636(14) 0.0854(15) 0.0407(10) 0.0020(10) -0.0061(9) -0.0309(12)
C28 0.0615(13) 0.0621(12) 0.0521(11) -0.0015(9) -0.0221(10) -0.0072(10)
C9 0.0563(13) 0.0864(15) 0.0521(12) 0.0112(11) -0.0056(10) -0.0211(11)
C29 0.0583(13) 0.0716(13) 0.0432(10) 0.0000(9) -0.0098(9) -0.0084(10)
C3 0.0761(16) 0.0947(17) 0.0433(11) -0.0090(11) -0.0193(11) -0.0055(14)
C17 0.0557(13) 0.0903(17) 0.0668(14) -0.0046(12) -0.0070(11) -0.0191(12)
C15 0.0836(17) 0.0705(14) 0.0614(13) -0.0001(11) -0.0171(12) -0.0278(13)
C2 0.0644(14) 0.0933(16) 0.0406(10) 0.0023(10) -0.0094(10) -0.0081(12)
C4 0.0688(15) 0.0875(16) 0.0593(13) -0.0105(11) -0.0259(12) -0.0133(12)
C34 0.091(2) 0.0834(17) 0.0649(15) -0.0035(12) -0.0066(14) -0.0150(15)
C31 0.0699(15) 0.0739(14) 0.0583(13) 0.0108(11) -0.0112(11) -0.0212(12)
C24 0.0728(16) 0.0989(18) 0.0750(16) 0.0088(13) -0.0279(13) -0.0369(14)
C27 0.0910(19) 0.0764(15) 0.0641(14) -0.0080(12) -0.0346(13) -0.0110(14)
C13 0.0624(16) 0.103(2) 0.092(2) 0.0156(15) -0.0092(14) -0.0387(15)
C18 0.0594(16) 0.147(3) 0.083(2) -0.0113(19) -0.0005(14) -0.0355(18)
C20 0.131(3) 0.0907(19) 0.0788(18) 0.0066(15) -0.0205(19) -0.064(2)
C19 0.108(3) 0.146(3) 0.0786(19) -0.0014(19) -0.0067(18) -0.083(2)
C38 0.118(3) 0.0682(16) 0.106(2) 0.0232(15) -0.018(2) -0.0318(17)
C26 0.114(2) 0.0787(17) 0.101(2) -0.0003(15) -0.062(2) -0.0300(17)
C35 0.0729(19) 0.130(3) 0.0738(19) 0.0130(18) -0.0030(15) 0.0009(19)
C32 0.091(2) 0.110(2) 0.0828(19) 0.0450(16) -0.0194(16) -0.0402(17)
C37 0.159(4) 0.117(3) 0.117(3) 0.028(2) -0.046(3) -0.088(3)
C25 0.095(2) 0.100(2) 0.107(2) 0.0138(17) -0.0499(19) -0.0497(17)
C36 0.099(3) 0.166(4) 0.087(2) 0.037(2) -0.0218(19) -0.070(3)
C12 0.0645(18) 0.114(2) 0.159(4) 0.016(2) 0.008(2) -0.0177(17)
C11 0.128(3) 0.229(5) 0.157(4) 0.040(3) -0.072(3) -0.110(4)
C10 0.114(3) 0.083(2) 0.220(5) 0.015(3) -0.018(3) -0.029(2)

loop_
_atom_type_symbol
_atom_type_description
_atom_type_scat_dispersion_real
_atom_type_scat_dispersion_imag
_atom_type_scat_source
C C 0.0033 0.0016 'International Tables Vol C Tables 4.2.6.8 and 6.1.1.4'
H H 0.0000 0.0000 'International Tables Vol C Tables 4.2.6.8 and 6.1.1.4'
N N 0.0061 0.0033 'International Tables Vol C Tables 4.2.6.8 and 6.1.1.4'
O O 0.0106 0.0060 'International Tables Vol C Tables 4.2.6.8 and 6.1.1.4'

loop_
_geom_angle_atom_site_label_1
_geom_angle_atom_site_label_2
_geom_angle_atom_site_label_3
_geom_angle
_geom_angle_site_symmetry_1
_geom_angle_site_symmetry_3
_geom_angle_publ_flag
C30 O3 C22 115.81(15) . . ?
C9 O4 C13 123.2(2) . . ?
C31 O1 C32 113.2(2) . . ?
C9 N1 C8 125.73(19) . . ?
C9 N1 C1 124.48(18) . . ?
C8 N1 C1 109.75(17) . . ?
C6 C5 C1 118.38(19) . . ?
C6 C5 C7 133.38(19) . . ?
C1 C5 C7 108.19(18) . . ?
C14 C21 C22 112.95(16) . . ?
C14 C21 H21A 109.0 . . ?
C22 C21 H21A 109.0 . . ?
C14 C21 H21B 109.0 . . ?
C22 C21 H21B 109.0 . . ?
H21A C21 H21B 107.8 . . ?
O3 C22 C23 112.00(16) . . ?
O3 C22 C21 110.06(16) . . ?
C23 C22 C21 111.19(17) . . ?
O3 C22 H22 107.8 . . ?
C23 C22 H22 107.8 . . ?
C21 C22 H22 107.8 . . ?
C14 C7 C5 131.37(19) . . ?
C14 C7 C8 122.45(18) . . ?
C5 C7 C8 106.04(16) . . ?
C17 C16 C15 118.3(2) . . ?
C17 C16 C14 120.4(2) . . ?
C15 C16 C14 121.1(2) . . ?
C7 C14 C16 122.60(17) . . ?
C7 C14 C21 121.89(18) . . ?
C16 C14 C21 115.51(16) . . ?
C2 C1 C5 122.5(2) . . ?
C2 C1 N1 128.0(2) . . ?
C5 C1 N1 109.54(17) . . ?
C4 C6 C5 119.4(2) . . ?
C4 C6 H6 120.3 . . ?
C5 C6 H6 120.3 . . ?
C34 C33 C38 117.3(3) . . ?
C34 C33 C32 121.6(3) . . ?
C38 C33 C32 121.1(3) . . ?
C29 C30 O3 122.1(2) . . ?
C29 C30 C31 127.5(2) . . ?
O3 C30 C31 110.40(18) . . ?
C24 C23 C28 120.1(2) . . ?
C24 C23 C22 121.5(2) . . ?
C28 C23 C22 118.27(19) . . ?
O2 C8 N1 125.0(2) . . ?
O2 C8 C7 128.58(19) . . ?
N1 C8 C7 106.40(17) . . ?
C27 C28 C23 118.6(2) . . ?
C27 C28 C29 124.3(2) . . ?
C23 C28 C29 117.14(18) . . ?
O5 C9 O4 128.0(2) . . ?
O5 C9 N1 122.4(2) . . ?
O4 C9 N1 109.62(19) . . ?
C30 C29 C28 120.9(2) . . ?
C30 C29 H29 119.6 . . ?
C28 C29 H29 119.6 . . ?
C4 C3 C2 121.1(2) . . ?
C4 C3 H3 119.4 . . ?
C2 C3 H3 119.4 . . ?
C16 C17 C18 120.2(3) . . ?
C16 C17 H17 119.9 . . ?
C18 C17 H17 119.9 . . ?
C20 C15 C16 120.3(3) . . ?
C20 C15 H15 119.9 . . ?
C16 C15 H15 119.9 . . ?
C3 C2 C1 117.7(2) . . ?
C3 C2 H2 121.2 . . ?
C1 C2 H2 121.2 . . ?
C3 C4 C6 121.0(2) . . ?
C3 C4 H4 119.5 . . ?
C6 C4 H4 119.5 . . ?
C33 C34 C35 121.0(3) . . ?
C33 C34 H34 119.5 . . ?
C35 C34 H34 119.5 . . ?
O1 C31 C30 109.19(19) . . ?
O1 C31 H31A 109.8 . . ?
C30 C31 H31A 109.8 . . ?
O1 C31 H31B 109.8 . . ?
C30 C31 H31B 109.8 . . ?
H31A C31 H31B 108.3 . . ?
C23 C24 C25 120.0(3) . . ?
C23 C24 H24 120.0 . . ?
C25 C24 H24 120.0 . . ?
C26 C27 C28 120.7(3) . . ?
C26 C27 H27 119.7 . . ?
C28 C27 H27 119.7 . . ?
O4 C13 C10 109.8(3) . . ?
O4 C13 C11 100.2(2) . . ?
C10 C13 C11 113.7(3) . . ?
O4 C13 C12 109.4(2) . . ?
C10 C13 C12 113.5(3) . . ?
C11 C13 C12 109.4(3) . . ?
C19 C18 C17 120.8(3) . . ?
C19 C18 H18 119.6 . . ?
C17 C18 H18 119.6 . . ?
C19 C20 C15 120.4(3) . . ?
C19 C20 H20 119.8 . . ?
C15 C20 H20 119.8 . . ?
C18 C19 C20 120.0(3) . . ?
C18 C19 H19 120.0 . . ?
C20 C19 H19 120.0 . . ?
C33 C38 C37 120.7(3) . . ?
C33 C38 H38 119.7 . . ?
C37 C38 H38 119.7 . . ?
C25 C26 C27 120.4(3) . . ?
C25 C26 H26 119.8 . . ?
C27 C26 H26 119.8 . . ?
C36 C35 C34 120.4(3) . . ?
C36 C35 H35 119.8 . . ?
C34 C35 H35 119.8 . . ?
O1 C32 C33 114.1(2) . . ?
O1 C32 H32A 108.7 . . ?
C33 C32 H32A 108.7 . . ?
O1 C32 H32B 108.7 . . ?
C33 C32 H32B 108.7 . . ?
H32A C32 H32B 107.6 . . ?
C36 C37 C38 120.5(3) . . ?
C36 C37 H37 119.8 . . ?
C38 C37 H37 119.8 . . ?
C26 C25 C24 120.3(3) . . ?
C26 C25 H25 119.9 . . ?
C24 C25 H25 119.9 . . ?
C37 C36 C35 120.1(4) . . ?
C37 C36 H36 119.9 . . ?
C35 C36 H36 119.9 . . ?
C13 C12 H12A 109.5 . . ?
C13 C12 H12B 109.5 . . ?
H12A C12 H12B 109.5 . . ?
C13 C12 H12C 109.5 . . ?
H12A C12 H12C 109.5 . . ?
H12B C12 H12C 109.5 . . ?
C13 C11 H11A 109.5 . . ?
C13 C11 H11B 109.5 . . ?
H11A C11 H11B 109.5 . . ?
C13 C11 H11C 109.5 . . ?
H11A C11 H11C 109.5 . . ?
H11B C11 H11C 109.5 . . ?
C13 C10 H10A 109.5 . . ?
C13 C10 H10B 109.5 . . ?
H10A C10 H10B 109.5 . . ?
C13 C10 H10C 109.5 . . ?
H10A C10 H10C 109.5 . . ?
H10B C10 H10C 109.5 . . ?

loop_
_geom_bond_atom_site_label_1
_geom_bond_atom_site_label_2
_geom_bond_distance
_geom_bond_site_symmetry_2
_geom_bond_publ_flag
O3 C30 1.375(2) . ?
O3 C22 1.446(2) . ?
O2 C8 1.206(3) . ?
O4 C9 1.291(3) . ?
O4 C13 1.469(3) . ?
O1 C31 1.409(3) . ?
O1 C32 1.425(3) . ?
N1 C9 1.406(3) . ?
N1 C8 1.415(3) . ?
N1 C1 1.419(3) . ?
O5 C9 1.195(3) . ?
C5 C6 1.389(3) . ?
C5 C1 1.395(3) . ?
C5 C7 1.467(3) . ?
C21 C14 1.509(3) . ?
C21 C22 1.525(3) . ?
C21 H21A 0.9700 . ?
C21 H21B 0.9700 . ?
C22 C23 1.502(3) . ?
C22 H22 0.9800 . ?
C7 C14 1.359(3) . ?
C7 C8 1.493(3) . ?
C16 C17 1.374(3) . ?
C16 C15 1.383(3) . ?
C16 C14 1.479(3) . ?
C1 C2 1.385(3) . ?
C6 C4 1.385(3) . ?
C6 H6 0.9300 . ?
C33 C34 1.375(4) . ?
C33 C38 1.376(4) . ?
C33 C32 1.505(4) . ?
C30 C29 1.326(3) . ?
C30 C31 1.481(3) . ?
C23 C24 1.379(3) . ?
C23 C28 1.398(3) . ?
C28 C27 1.393(3) . ?
C28 C29 1.449(3) . ?
C29 H29 0.9300 . ?
C3 C4 1.373(4) . ?
C3 C2 1.378(4) . ?
C3 H3 0.9300 . ?
C17 C18 1.386(4) . ?
C17 H17 0.9300 . ?
C15 C20 1.380(4) . ?
C15 H15 0.9300 . ?
C2 H2 0.9300 . ?
C4 H4 0.9300 . ?
C34 C35 1.377(4) . ?
C34 H34 0.9300 . ?
C31 H31A 0.9700 . ?
C31 H31B 0.9700 . ?
C24 C25 1.387(4) . ?
C24 H24 0.9300 . ?
C27 C26 1.374(4) . ?
C27 H27 0.9300 . ?
C13 C10 1.478(4) . ?
C13 C11 1.506(5) . ?
C13 C12 1.507(4) . ?
C18 C19 1.341(5) . ?
C18 H18 0.9300 . ?
C20 C19 1.358(5) . ?
C20 H20 0.9300 . ?
C19 H19 0.9300 . ?
C38 C37 1.389(5) . ?
C38 H38 0.9300 . ?
C26 C25 1.362(4) . ?
C26 H26 0.9300 . ?
C35 C36 1.347(5) . ?
C35 H35 0.9300 . ?
C32 H32A 0.9700 . ?
C32 H32B 0.9700 . ?
C37 C36 1.336(6) . ?
C37 H37 0.9300 . ?
C25 H25 0.9300 . ?
C36 H36 0.9300 . ?
C12 H12A 0.9600 . ?
C12 H12B 0.9600 . ?
C12 H12C 0.9600 . ?
C11 H11A 0.9600 . ?
C11 H11B 0.9600 . ?
C11 H11C 0.9600 . ?
C10 H10A 0.9600 . ?
C10 H10B 0.9600 . ?
C10 H10C 0.9600 . ?
